data_9002228
loop_
_publ_author_name
'Wilson R M'
'Elliot J C'
'Dowker S E P'

_publ_section_title
;
 Rietveld refinement of the crystallographic structure of human dental
 enamel apatites
 Sample: RQ1 - enamel
;
_journal_name_full 'American Mineralogist'
_journal_page_first 1406
_journal_page_last 1414
_journal_volume 84
_journal_year 1999
_chemical_formula_sum 'Ca4.7 H2 Mg0.02 Na0.1 O12.09 P2.76'
_chemical_name_mineral Hydroxylapatite-dental
_space_group_IT_number 176
_symmetry_space_group_name_Hall '-P 6c'
_symmetry_space_group_name_H-M 'P 63/m'
_cell_angle_alpha 90
_cell_angle_beta 90
_cell_angle_gamma 120
_cell_length_a 9.4584
_cell_length_b 9.4584
_cell_length_c 6.8808
_cell_formula_units_Z 2
_cell_volume 533.095
_cod_original_formula_sum 'Ca4.7 Na.1 Mg.02 P2.76 O12.09 H2'
_cod_database_code 9002228

loop_
_symmetry_equiv_pos_as_xyz
x,y,z
-x+y,-x,1/2-z
x-y,x,1/2+z
y,-x+y,-z
-y,x-y,z
x,y,1/2-z
-x,-y,1/2+z
x-y,x,-z
-x+y,-x,z
-y,x-y,1/2-z
y,-x+y,1/2+z
-x,-y,-z

loop_
_atom_site_label
_atom_site_fract_x
_atom_site_fract_y
_atom_site_fract_z
_atom_site_occupancy
Ca1 0.66667 0.33333 0.00190 0.97000
Na1 0.66667 0.33333 0.00190 0.02000
Mg1 0.66667 0.33333 0.00190 0.01000
Ca2 0.24480 0.98790 0.25000 0.92000
Na2 0.24480 0.98790 0.25000 0.02000
P 0.40250 0.36930 0.25000 0.92000
O1 0.33100 0.48800 0.25000 0.91000
O2 0.58210 0.45740 0.25000 0.96000
O3 0.34370 0.26110 0.07370 0.91000
O-h 0.00000 0.00000 0.18170 0.51000
H 0.00000 0.00000 0.06080 1.00000

loop_
_cod_related_entry_id
_cod_related_entry_database
_cod_related_entry_code
1 AMCSD 0002296
2 AMCSD 0002312

loop_
_[local]_alternative_name_id
_[local]_alternative_name_type
_[local]_alternative_name_source
_[local]_alternative_name_source_id
_[local]_alternative_name_value
1 mineral AMCSD 0002296 "Hydroxylapatite"
2 mineral AMCSD 0002312 "Apatite-(CaOH)"

_database_code_amcsd 0002296
